data_4503007
loop_
_publ_author_name
'Nagaraja, C. M.'
'Haldar, Ritesh'
'Maji, Tapas Kumar'
'Rao, C. N. R.'

_publ_section_title
;
 Chiral Porous Metal--Organic Frameworks of Co(II) and Ni(II): Synthesis,
 Structure, Magnetic Properties, and CO2Uptake
;
_journal_issue 2
_journal_name_full 'Crystal Growth &amp; Design'
_journal_page_first 975
_journal_paper_doi 10.1021/cg201447c
_journal_volume 12
_journal_year 2012
_chemical_formula_moiety 'C9 H12 Co N2 O7'
_chemical_formula_sum 'C9 H12 Co N2 O7'
_chemical_formula_weight 319.13
_chemical_name_systematic
;
 ?
;
_space_group_IT_number 18
_symmetry_cell_setting orthorhombic
_symmetry_space_group_name_Hall 'P 2 2ab'
_symmetry_space_group_name_H-M 'P 21 21 2'
_atom_sites_solution_hydrogens geom
_atom_sites_solution_primary direct
_atom_sites_solution_secondary difmap
_audit_creation_method SHELXL-97
_cell_angle_alpha 90.000(5)
_cell_angle_beta 90.000(5)
_cell_angle_gamma 90.000(5)
_cell_formula_units_Z 4
_cell_length_a 26.282(5)
_cell_length_b 6.620(5)
_cell_length_c 7.667(5)
_cell_measurement_temperature 293(2)
_cell_volume 1334.0(14)
_computing_cell_refinement 'Bruker SMART'
_computing_data_collection 'Bruker SMART'
_computing_data_reduction 'Bruker SAINT'
_computing_molecular_graphics 'Bruker SHELXTL'
_computing_publication_material 'Bruker SHELXTL'
_computing_structure_refinement 'SHELXL-97 (Sheldrick, 1997)'
_computing_structure_solution 'SHELXS-97 (Sheldrick, 1990)'
_diffrn_ambient_temperature 293(2)
_diffrn_measured_fraction_theta_full 0.999
_diffrn_measured_fraction_theta_max 0.999
_diffrn_radiation_monochromator graphite
_diffrn_radiation_source 'fine-focus sealed tube'
_diffrn_radiation_type MoK\a
_diffrn_radiation_wavelength 0.71073
_diffrn_reflns_av_R_equivalents 0.0976
_diffrn_reflns_av_sigmaI/netI 0.0834
_diffrn_reflns_limit_h_max 32
_diffrn_reflns_limit_h_min -32
_diffrn_reflns_limit_k_max 6
_diffrn_reflns_limit_k_min -8
_diffrn_reflns_limit_l_max 9
_diffrn_reflns_limit_l_min -9
_diffrn_reflns_number 11386
_diffrn_reflns_theta_full 25.79
_diffrn_reflns_theta_max 25.79
_diffrn_reflns_theta_min 1.55
_exptl_absorpt_coefficient_mu 1.315
_exptl_absorpt_correction_T_max 0.9624
_exptl_absorpt_correction_T_min 0.1182
_exptl_absorpt_correction_type empirical
_exptl_absorpt_process_details Sadabs
_exptl_crystal_colour orange-red
_exptl_crystal_density_diffrn 1.564
_exptl_crystal_density_method 'not measured'
_exptl_crystal_description reactangular
_exptl_crystal_F_000 632
_exptl_crystal_size_max 0.42
_exptl_crystal_size_mid 0.34
_exptl_crystal_size_min 0.25
_refine_diff_density_max 1.440
_refine_diff_density_min -0.459
_refine_diff_density_rms 0.143
_refine_ls_abs_structure_details 'Flack H D (1983), Acta Cryst. A39, 876-881'
_refine_ls_abs_structure_Flack 0.00(6)
_refine_ls_extinction_method none
_refine_ls_goodness_of_fit_ref 1.065
_refine_ls_hydrogen_treatment noref
_refine_ls_matrix_type full
_refine_ls_number_parameters 162
_refine_ls_number_reflns 2575
_refine_ls_number_restraints 0
_refine_ls_restrained_S_all 1.065
_refine_ls_R_factor_all 0.0901
_refine_ls_R_factor_gt 0.0647
_refine_ls_shift/su_max 0.000
_refine_ls_shift/su_mean 0.000
_refine_ls_structure_factor_coef Fsqd
_refine_ls_weighting_details 'calc w=1/[\s^2^(Fo^2^)+(0.1074P)^2^+0.7361P] where P=(Fo^2^+2Fc^2^)/3'
_refine_ls_weighting_scheme calc
_refine_ls_wR_factor_gt 0.1713
_refine_ls_wR_factor_ref 0.1893
_reflns_number_gt 1912
_reflns_number_total 2575
_reflns_threshold_expression >2sigma(I)
_cod_data_source_file cg201447c_si_002.cif
_cod_data_source_block compound1
_cod_depositor_comments
;
The following automatic conversions were performed:

'_symmetry_cell_setting' value 'Orthorhombic' changed to
'orthorhombic' according to
/home/saulius/struct/CIF-dictionaries/cif_core.dic dictionary named
'cif_core.dic' version 2.4.1 from
2010-06-29.

'_exptl_absorpt_correction_type' value 'Empirical'
changed to 'empirical' according to
/home/saulius/struct/CIF-dictionaries/cif_core.dic dictionary named
'cif_core.dic' version 2.4.1 from 2010-06-29.

Automatic conversion script
Id: cif_fix_values 1715 2011-07-08 13:25:40Z adriana 
;
_cod_original_sg_symbol_H-M P21212
_cod_database_code 4503007

loop_
_symmetry_equiv_pos_as_xyz
'x, y, z'
'-x, -y, z'
'x+1/2, -y+1/2, -z'
'-x+1/2, y+1/2, -z'

loop_
_atom_site_label
_atom_site_type_symbol
_atom_site_fract_x
_atom_site_fract_y
_atom_site_fract_z
_atom_site_U_iso_or_equiv
_atom_site_adp_type
_atom_site_occupancy
_atom_site_symmetry_multiplicity
_atom_site_calc_flag
_atom_site_refinement_flags
C1 C 0.7916(3) -0.1499(11) 0.5164(9) 0.0265(16) Uani 1 1 d .
C2 C 0.8218(3) -0.0278(11) 0.6477(9) 0.0271(16) Uani 1 1 d .
H2 H 0.8517 0.0276 0.5883 0.033 Uiso 1 1 calc R
C3 C 0.8403(3) -0.1596(12) 0.7978(9) 0.0298(17) Uani 1 1 d .
H3A H 0.8649 -0.0829 0.8648 0.036 Uiso 1 1 calc R
H3B H 0.8579 -0.2752 0.7490 0.036 Uiso 1 1 calc R
C4 C 0.7994(3) -0.2370(12) 0.9226(10) 0.0289(17) Uani 1 1 d .
C5 C 0.6060(3) -0.0977(13) 0.6606(12) 0.040(2) Uani 1 1 d .
H10 H 0.6051 0.0334 0.6171 0.048 Uiso 1 1 calc R
C6 C 0.5623(3) -0.2143(13) 0.6499(13) 0.044(2) Uani 1 1 d .
H9 H 0.5328 -0.1626 0.6000 0.053 Uiso 1 1 calc R
C7 C 0.5635(3) -0.4083(12) 0.7149(11) 0.039(2) Uani 1 1 d .
C8 C 0.6084(3) -0.4853(12) 0.7794(8) 0.0324(17) Uani 1 1 d .
H7 H 0.6110 -0.6186 0.8166 0.039 Uiso 1 1 calc R
C9 C 0.6497(3) -0.3542(11) 0.7862(8) 0.0287(17) Uani 1 1 d .
H6 H 0.6798 -0.4039 0.8338 0.034 Uiso 1 1 calc R
N1 N 0.6500(2) -0.1655(9) 0.7310(8) 0.0288(13) Uani 1 1 d .
N2 N 0.5208(2) -0.5421(10) 0.7129(9) 0.0417(17) Uani 1 1 d .
O1 O 0.74359(18) -0.1260(8) 0.5202(6) 0.0282(11) Uani 1 1 d .
O5 O 0.79343(18) 0.1382(7) 0.7207(6) 0.0319(12) Uani 1 1 d .
O3 O 0.75304(19) -0.2038(8) 0.8990(7) 0.0309(12) Uani 1 1 d .
O4 O 0.68336(18) 0.1590(8) 0.9537(6) 0.0297(12) Uani 1 1 d .
O2 O 0.68460(19) 0.2327(8) 0.5795(6) 0.0272(12) Uani 1 1 d .
Co1 Co 0.71664(3) 0.01416(12) 0.74929(11) 0.0238(3) Uani 1 1 d .
O1W O 0.4803(12) -0.111(5) 0.131(4) 0.366(17) Uiso 1 1 d .
O2W O 0.9448(17) -0.709(7) 0.841(6) 0.59(3) Uiso 1 1 d .

loop_
_atom_site_aniso_label
_atom_site_aniso_U_11
_atom_site_aniso_U_22
_atom_site_aniso_U_33
_atom_site_aniso_U_23
_atom_site_aniso_U_13
_atom_site_aniso_U_12
C1 0.030(4) 0.026(4) 0.024(3) 0.005(3) -0.003(3) 0.004(3)
C2 0.026(4) 0.023(4) 0.031(4) 0.001(3) 0.001(3) -0.004(3)
C3 0.029(4) 0.034(4) 0.026(4) 0.002(3) 0.002(3) -0.001(3)
C4 0.028(4) 0.033(4) 0.026(4) -0.003(3) -0.002(3) -0.004(3)
C5 0.032(4) 0.031(5) 0.058(5) 0.009(4) -0.009(4) -0.008(4)
C6 0.026(4) 0.030(5) 0.077(7) 0.010(4) -0.012(4) 0.000(3)
C7 0.034(4) 0.035(4) 0.047(6) -0.009(4) 0.008(4) -0.005(3)
C8 0.039(4) 0.034(4) 0.024(4) -0.005(4) 0.001(3) -0.005(3)
C9 0.033(4) 0.027(4) 0.025(4) 0.000(3) 0.000(3) -0.003(3)
N1 0.025(3) 0.031(3) 0.030(3) -0.003(3) -0.003(3) -0.001(2)
N2 0.030(3) 0.041(4) 0.054(4) 0.001(3) -0.003(3) 0.002(3)
O1 0.026(3) 0.031(3) 0.027(3) -0.005(2) -0.001(2) 0.000(2)
O5 0.032(3) 0.029(3) 0.034(3) 0.002(2) -0.004(2) -0.003(2)
O3 0.024(3) 0.033(3) 0.037(3) 0.006(2) 0.000(2) 0.001(2)
O4 0.029(3) 0.031(3) 0.029(3) -0.005(2) -0.001(2) 0.002(2)
O2 0.029(3) 0.026(3) 0.027(3) 0.001(2) 0.005(2) 0.003(2)
Co1 0.0233(4) 0.0268(5) 0.0214(4) 0.0000(6) -0.0002(4) -0.0005(4)

loop_
_atom_type_symbol
_atom_type_description
_atom_type_scat_dispersion_real
_atom_type_scat_dispersion_imag
_atom_type_scat_source
C C 0.0033 0.0016 'International Tables Vol C Tables 4.2.6.8 and 6.1.1.4'
H H 0.0000 0.0000 'International Tables Vol C Tables 4.2.6.8 and 6.1.1.4'
N N 0.0061 0.0033 'International Tables Vol C Tables 4.2.6.8 and 6.1.1.4'
O O 0.0106 0.0060 'International Tables Vol C Tables 4.2.6.8 and 6.1.1.4'
Co Co 0.3494 0.9721 'International Tables Vol C Tables 4.2.6.8 and 6.1.1.4'

loop_
_geom_angle_atom_site_label_1
_geom_angle_atom_site_label_2
_geom_angle_atom_site_label_3
_geom_angle
_geom_angle_site_symmetry_1
_geom_angle_site_symmetry_3
O2 C1 O1 126.3(7) 4_646 .
O2 C1 C2 117.7(6) 4_646 .
O1 C1 C2 116.0(6) . .
O5 C2 C1 113.1(5) . .
O5 C2 C3 108.0(5) . .
C1 C2 C3 111.3(5) . .
C2 C3 C4 116.2(6) . .
O3 C4 O4 123.8(7) . 4_647
O3 C4 C3 122.4(7) . .
O4 C4 C3 113.8(6) 4_647 .
N1 C5 C6 123.2(8) . .
C7 C6 C5 118.6(8) . .
C6 C7 C8 119.6(7) . .
C6 C7 N2 123.8(7) . .
C8 C7 N2 116.5(7) . .
C7 C8 C9 116.8(7) . .
N1 C9 C8 125.7(7) . .
C9 N1 C5 116.0(6) . .
C9 N1 Co1 120.9(5) . .
C5 N1 Co1 123.1(5) . .
N2 N2 C7 114.7(9) 2_645 .
C1 O1 Co1 114.0(4) . .
C2 O5 Co1 103.3(4) . .
C4 O3 Co1 130.6(5) . .
C4 O4 Co1 133.2(5) 4_657 .
C1 O2 Co1 126.3(5) 4_656 .
O4 Co1 O3 95.7(2) . .
O4 Co1 O1 173.28(19) . .
O3 Co1 O1 90.0(2) . .
O4 Co1 O2 88.9(2) . .
O3 Co1 O2 174.89(19) . .
O1 Co1 O2 85.5(2) . .
O4 Co1 N1 87.7(2) . .
O3 Co1 N1 91.6(2) . .
O1 Co1 N1 88.6(2) . .
O2 Co1 N1 90.8(2) . .
O4 Co1 O5 107.3(2) . .
O3 Co1 O5 83.76(19) . .
O1 Co1 O5 76.82(19) . .
O2 Co1 O5 92.79(19) . .
N1 Co1 O5 164.7(2) . .

loop_
_geom_bond_atom_site_label_1
_geom_bond_atom_site_label_2
_geom_bond_distance
_geom_bond_site_symmetry_2
C1 O2 1.239(8) 4_646
C1 O1 1.273(8) .
C1 C2 1.516(9) .
C2 O5 1.441(8) .
C2 C3 1.523(9) .
C3 C4 1.527(10) .
C4 O3 1.252(9) .
C4 O4 1.257(9) 4_647
C5 N1 1.352(10) .
C5 C6 1.387(11) .
C6 C7 1.378(11) .
C7 C8 1.378(11) .
C7 N2 1.429(10) .
C8 C9 1.391(10) .
C9 N1 1.319(9) .
N1 Co1 2.122(6) .
N2 N2 1.228(13) 2_645
O1 Co1 2.109(5) .
O5 Co1 2.190(5) .
O3 Co1 2.077(5) .
O4 C4 1.257(9) 4_657
O4 Co1 2.035(5) .
O2 C1 1.239(8) 4_656
O2 Co1 2.121(5) .
O1W O1W 1.80(6) 2_655
